data_4064788
loop_
_publ_author_name
'Xiao, Tianpengfei'
'Zhang, Shu'
'Kehr, Gerald'
'Hao, Xiang'
'Erker, Gerhard'
'Sun, Wen-Hua'

_publ_section_title
;
 Bidentate Iron(II) Dichloride Complexes Bearing Substituted
 8-(Benzimidazol-2-yl)quinolines: Synthesis, Characterization, and
 Ethylene Polymerization Behavior
;
_journal_issue 13
_journal_name_full Organometallics
_journal_page_first 3658
_journal_paper_doi 10.1021/om200338b
_journal_volume 30
_journal_year 2011
_chemical_formula_sum 'C19 H17 Cl2 Fe N3'
_chemical_formula_weight 414.11
_chemical_name_systematic
;
 ?
;
_space_group_IT_number 15
_symmetry_cell_setting monoclinic
_symmetry_space_group_name_Hall '-C 2yc'
_symmetry_space_group_name_H-M 'C 1 2/c 1'
_atom_sites_solution_hydrogens geom
_atom_sites_solution_primary direct
_atom_sites_solution_secondary difmap
_audit_creation_method SHELXL-97
_cell_angle_alpha 90.00
_cell_angle_beta 94.98(3)
_cell_angle_gamma 90.00
_cell_formula_units_Z 8
_cell_length_a 14.916(3)
_cell_length_b 15.255(3)
_cell_length_c 15.909(3)
_cell_measurement_reflns_used 6825
_cell_measurement_temperature 173(2)
_cell_measurement_theta_max 30.03
_cell_measurement_theta_min 1.91
_cell_volume 3606.3(12)
_computing_cell_refinement 'Siemens SMART & SAINT'
_computing_data_collection 'Siemens SMART'
_computing_data_reduction 'Siemens XPREP'
_computing_molecular_graphics 'Bruker SHELXTL'
_computing_publication_material 'Bruker SHELXTL'
_computing_structure_refinement 'Siemens SHELXTL'
_computing_structure_solution 'Siemens SHELXTL'
_diffrn_ambient_temperature 173(2)
_diffrn_measured_fraction_theta_full 0.990
_diffrn_measured_fraction_theta_max 0.990
_diffrn_measurement_device_type 'Bruker P4'
_diffrn_measurement_method '\w scans'
_diffrn_radiation_monochromator graphite
_diffrn_radiation_source 'fine-focus sealed tube'
_diffrn_radiation_type MoK\a
_diffrn_radiation_wavelength 0.71073
_diffrn_reflns_av_R_equivalents 0.0449
_diffrn_reflns_av_sigmaI/netI 0.0391
_diffrn_reflns_limit_h_max 20
_diffrn_reflns_limit_h_min -17
_diffrn_reflns_limit_k_max 21
_diffrn_reflns_limit_k_min -21
_diffrn_reflns_limit_l_max 21
_diffrn_reflns_limit_l_min -22
_diffrn_reflns_number 18773
_diffrn_reflns_theta_full 30.03
_diffrn_reflns_theta_max 30.03
_diffrn_reflns_theta_min 1.91
_diffrn_standards_decay_% none
_diffrn_standards_interval_count none
_diffrn_standards_interval_time none
_diffrn_standards_number none
_exptl_absorpt_coefficient_mu 1.139
_exptl_absorpt_correction_T_max 1.0000
_exptl_absorpt_correction_T_min 0.8231
_exptl_absorpt_correction_type numerical
_exptl_absorpt_process_details 'SADABS (Sheldrick, 1996)'
_exptl_crystal_colour yellow
_exptl_crystal_density_diffrn 1.525
_exptl_crystal_density_method 'not measured'
_exptl_crystal_description Rod
_exptl_crystal_F_000 1696
_exptl_crystal_size_max 0.18
_exptl_crystal_size_mid 0.08
_exptl_crystal_size_min 0.07
_refine_diff_density_max 0.476
_refine_diff_density_min -0.401
_refine_diff_density_rms 0.076
_refine_ls_extinction_method none
_refine_ls_goodness_of_fit_ref 1.156
_refine_ls_hydrogen_treatment mixed
_refine_ls_matrix_type full
_refine_ls_number_parameters 230
_refine_ls_number_reflns 5211
_refine_ls_number_restraints 0
_refine_ls_restrained_S_all 1.156
_refine_ls_R_factor_gt 0.0568
_refine_ls_shift/su_max 0.001
_refine_ls_shift/su_mean 0.000
_refine_ls_structure_factor_coef Fsqd
_refine_ls_weighting_details 'calc w=1/[\s^2^(Fo^2^)+(0.0322P)^2^+7.9674P] where P=(Fo^2^+2Fc^2^)/3'
_refine_ls_weighting_scheme calc
_refine_ls_wR_factor_gt 0.1102
_refine_ls_wR_factor_ref 0.1142
_reflns_number_gt 4716
_reflns_number_total 5211
_reflns_threshold_expression >2sigma(I)
_cod_data_source_file om200338b_si_001.cif
_cod_data_source_block C7
_cod_depositor_comments
;
The following automatic conversions were performed:

'_symmetry_cell_setting' value 'Monoclinic' changed to 'monoclinic'
according to /home/saulius/struct/CIF-dictionaries/cif_core.dic
dictionary named 'cif_core.dic' version 2.4.1 from
2010-06-29.

'_exptl_absorpt_correction_type' value 'Numerical'
changed to 'numerical' according to
/home/saulius/struct/CIF-dictionaries/cif_core.dic dictionary named
'cif_core.dic' version 2.4.1 from 2010-06-29.

Automatic conversion script
Id: cif_fix_values 1715 2011-07-08 13:25:40Z adriana 
;
_cod_original_cell_volume 3606.5(13)
_cod_original_sg_symbol_H-M C2/c
_cod_database_code 4064788
_refine_ls_r_factor_ref 0.0643

loop_
_symmetry_equiv_pos_as_xyz
'x, y, z'
'-x, y, -z+1/2'
'x+1/2, y+1/2, z'
'-x+1/2, y+1/2, -z+1/2'
'-x, -y, -z'
'x, -y, z-1/2'
'-x+1/2, -y+1/2, -z'
'x+1/2, -y+1/2, z-1/2'

loop_
_atom_site_label
_atom_site_type_symbol
_atom_site_fract_x
_atom_site_fract_y
_atom_site_fract_z
_atom_site_U_iso_or_equiv
_atom_site_adp_type
_atom_site_occupancy
_atom_site_symmetry_multiplicity
_atom_site_calc_flag
_atom_site_refinement_flags
Fe1 Fe 0.71940(2) 0.00096(2) 0.63580(2) 0.02458(10) Uani 1 1 d .
N1 N 0.65934(14) 0.01135(13) 0.51727(13) 0.0255(4) Uani 1 1 d .
Cl1 Cl 0.61744(4) 0.07345(4) 0.71123(4) 0.03029(14) Uani 1 1 d .
N2 N 0.69486(13) -0.13537(13) 0.63654(13) 0.0250(4) Uani 1 1 d .
Cl2 Cl 0.86498(5) 0.03655(5) 0.64601(5) 0.03904(17) Uani 1 1 d .
C17 C 0.75589(18) -0.12140(18) 0.78446(16) 0.0307(5) Uani 1 1 d .
H17A H 0.7195 -0.1352 0.8319 0.037 Uiso 1 1 calc R
H17B H 0.7468 -0.0586 0.7706 0.037 Uiso 1 1 calc R
C11 C 0.56683(17) 0.06939(18) 0.41123(15) 0.0281(5) Uani 1 1 d .
C9 C 0.66248(16) -0.18593(16) 0.56786(16) 0.0260(5) Uani 1 1 d .
N3 N 0.55905(15) -0.02040(16) 0.41130(13) 0.0284(5) Uani 1 1 d .
C4 C 0.66274(17) -0.27853(17) 0.57408(17) 0.0305(5) Uani 1 1 d .
C8 C 0.62616(16) -0.14710(16) 0.49014(15) 0.0262(5) Uani 1 1 d .
C12 C 0.52605(18) 0.1342(2) 0.35997(17) 0.0356(6) Uani 1 1 d .
H12A H 0.4827 0.1204 0.3146 0.043 Uiso 1 1 calc R
C1 C 0.72142(17) -0.17516(17) 0.70925(16) 0.0285(5) Uani 1 1 d .
C7 C 0.59731(18) -0.20212(18) 0.42346(17) 0.0323(6) Uani 1 1 d .
H7A H 0.5744 -0.1767 0.3715 0.039 Uiso 1 1 calc R
C16 C 0.63001(16) 0.08943(16) 0.47863(15) 0.0260(5) Uani 1 1 d .
C2 C 0.7191(2) -0.26654(18) 0.71895(19) 0.0368(6) Uani 1 1 d .
H2A H 0.7368 -0.2925 0.7721 0.044 Uiso 1 1 calc R
C15 C 0.65360(19) 0.17553(18) 0.49717(17) 0.0336(6) Uani 1 1 d .
H15A H 0.6955 0.1897 0.5436 0.040 Uiso 1 1 calc R
C10 C 0.61589(16) -0.05325(17) 0.47481(15) 0.0252(5) Uani 1 1 d .
C3 C 0.6916(2) -0.31731(18) 0.6522(2) 0.0382(6) Uani 1 1 d .
H3B H 0.6917 -0.3793 0.6578 0.046 Uiso 1 1 calc R
C19 C 0.8856(2) -0.0741(2) 0.8850(2) 0.0499(8) Uani 1 1 d .
H19A H 0.9492 -0.0849 0.9027 0.075 Uiso 1 1 calc R
H19B H 0.8495 -0.0841 0.9328 0.075 Uiso 1 1 calc R
H19C H 0.8779 -0.0133 0.8658 0.075 Uiso 1 1 calc R
C14 C 0.6137(2) 0.24024(19) 0.44547(19) 0.0389(6) Uani 1 1 d .
H14A H 0.6291 0.2999 0.4561 0.047 Uiso 1 1 calc R
C6 C 0.60079(19) -0.29328(19) 0.43016(19) 0.0380(6) Uani 1 1 d .
H6A H 0.5813 -0.3288 0.3830 0.046 Uiso 1 1 calc R
C18 C 0.8547(2) -0.1359(2) 0.8134(2) 0.0407(7) Uani 1 1 d .
H18A H 0.8637 -0.1973 0.8325 0.049 Uiso 1 1 calc R
H18B H 0.8915 -0.1262 0.7654 0.049 Uiso 1 1 calc R
C13 C 0.55125(19) 0.2192(2) 0.37793(19) 0.0396(7) Uani 1 1 d .
H13A H 0.5254 0.2651 0.3434 0.047 Uiso 1 1 calc R
C5 C 0.63197(19) -0.33114(18) 0.50400(19) 0.0378(6) Uani 1 1 d .
H5A H 0.6332 -0.3932 0.5088 0.045 Uiso 1 1 calc R
H3A H 0.524(2) -0.048(2) 0.381(2) 0.041(9) Uiso 1 1 d .

loop_
_atom_site_aniso_label
_atom_site_aniso_U_11
_atom_site_aniso_U_22
_atom_site_aniso_U_33
_atom_site_aniso_U_23
_atom_site_aniso_U_13
_atom_site_aniso_U_12
Fe1 0.02641(19) 0.02504(18) 0.02175(17) -0.00047(13) -0.00101(13) -0.00148(13)
N1 0.0274(10) 0.0272(10) 0.0218(9) 0.0004(8) 0.0015(8) -0.0039(8)
Cl1 0.0296(3) 0.0340(3) 0.0270(3) -0.0061(2) 0.0008(2) 0.0005(2)
N2 0.0254(10) 0.0253(10) 0.0246(10) -0.0001(8) 0.0044(8) 0.0000(8)
Cl2 0.0290(3) 0.0409(4) 0.0464(4) 0.0046(3) -0.0013(3) -0.0067(3)
C17 0.0351(13) 0.0321(13) 0.0251(12) 0.0054(10) 0.0033(10) 0.0096(11)
C11 0.0262(12) 0.0377(14) 0.0208(11) 0.0046(10) 0.0052(9) 0.0000(10)
C9 0.0235(11) 0.0275(12) 0.0276(12) -0.0013(9) 0.0056(9) -0.0005(9)
N3 0.0264(11) 0.0388(12) 0.0196(9) -0.0028(9) -0.0001(8) -0.0047(9)
C4 0.0296(13) 0.0251(12) 0.0376(14) -0.0024(10) 0.0074(11) -0.0008(10)
C8 0.0249(11) 0.0296(12) 0.0248(11) -0.0040(9) 0.0053(9) -0.0023(9)
C12 0.0283(13) 0.0501(17) 0.0284(13) 0.0099(12) 0.0020(10) 0.0045(12)
C1 0.0275(12) 0.0300(12) 0.0281(12) 0.0033(10) 0.0033(10) 0.0043(10)
C7 0.0302(13) 0.0379(14) 0.0291(13) -0.0071(11) 0.0043(10) -0.0038(11)
C16 0.0254(11) 0.0306(12) 0.0220(11) 0.0032(9) 0.0030(9) 0.0002(9)
C2 0.0463(16) 0.0294(13) 0.0346(14) 0.0070(11) 0.0036(12) 0.0062(12)
C15 0.0394(15) 0.0310(13) 0.0307(13) 0.0011(11) 0.0035(11) -0.0026(11)
C10 0.0237(11) 0.0326(13) 0.0195(10) 0.0004(9) 0.0036(9) -0.0005(9)
C3 0.0419(16) 0.0246(13) 0.0484(17) 0.0030(12) 0.0050(13) 0.0025(11)
C19 0.0463(18) 0.054(2) 0.0468(18) -0.0102(15) -0.0112(15) 0.0117(15)
C14 0.0440(16) 0.0318(14) 0.0421(16) 0.0084(12) 0.0101(13) 0.0014(12)
C6 0.0361(14) 0.0365(15) 0.0424(16) -0.0159(12) 0.0091(12) -0.0079(12)
C18 0.0390(15) 0.0382(15) 0.0437(16) -0.0028(13) -0.0028(13) 0.0100(12)
C13 0.0352(14) 0.0449(16) 0.0400(16) 0.0167(13) 0.0109(12) 0.0095(12)
C5 0.0390(15) 0.0276(13) 0.0483(17) -0.0090(12) 0.0117(13) -0.0039(11)

loop_
_atom_type_symbol
_atom_type_description
_atom_type_scat_dispersion_real
_atom_type_scat_dispersion_imag
_atom_type_scat_source
C C 0.0033 0.0016 'International Tables Vol C Tables 4.2.6.8 and 6.1.1.4'
H H 0.0000 0.0000 'International Tables Vol C Tables 4.2.6.8 and 6.1.1.4'
N N 0.0061 0.0033 'International Tables Vol C Tables 4.2.6.8 and 6.1.1.4'
Cl Cl 0.1484 0.1585 'International Tables Vol C Tables 4.2.6.8 and 6.1.1.4'
Fe Fe 0.3463 0.8444 'International Tables Vol C Tables 4.2.6.8 and 6.1.1.4'

loop_
_geom_angle_atom_site_label_1
_geom_angle_atom_site_label_2
_geom_angle_atom_site_label_3
_geom_angle
N1 Fe1 N2 91.11(8)
N1 Fe1 Cl2 113.48(7)
N2 Fe1 Cl2 114.05(6)
N1 Fe1 Cl1 100.91(7)
N2 Fe1 Cl1 110.35(6)
Cl2 Fe1 Cl1 121.90(3)
C10 N1 C16 106.8(2)
C10 N1 Fe1 124.89(17)
C16 N1 Fe1 125.10(16)
C1 N2 C9 119.0(2)
C1 N2 Fe1 114.45(17)
C9 N2 Fe1 126.22(16)
C1 C17 C18 114.6(2)
C1 C17 H17A 108.6
C18 C17 H17A 108.6
C1 C17 H17B 108.6
C18 C17 H17B 108.6
H17A C17 H17B 107.6
N3 C11 C12 132.6(3)
N3 C11 C16 105.6(2)
C12 C11 C16 121.8(3)
N2 C9 C4 120.0(2)
N2 C9 C8 121.9(2)
C4 C9 C8 118.1(2)
C10 N3 C11 108.7(2)
C10 N3 H3A 126(2)
C11 N3 H3A 125(2)
C3 C4 C9 118.6(2)
C3 C4 C5 120.6(3)
C9 C4 C5 120.7(3)
C7 C8 C9 118.5(2)
C7 C8 C10 116.3(2)
C9 C8 C10 125.2(2)
C13 C12 C11 116.9(3)
C13 C12 H12A 121.6
C11 C12 H12A 121.6
N2 C1 C2 122.6(3)
N2 C1 C17 119.8(2)
C2 C1 C17 117.6(2)
C8 C7 C6 122.4(3)
C8 C7 H7A 118.8
C6 C7 H7A 118.8
C15 C16 N1 130.7(2)
C15 C16 C11 120.8(2)
N1 C16 C11 108.4(2)
C3 C2 C1 119.5(3)
C3 C2 H2A 120.3
C1 C2 H2A 120.3
C16 C15 C14 117.5(3)
C16 C15 H15A 121.3
C14 C15 H15A 121.3
N1 C10 N3 110.5(2)
N1 C10 C8 127.1(2)
N3 C10 C8 122.5(2)
C2 C3 C4 120.1(3)
C2 C3 H3B 119.9
C4 C3 H3B 119.9
C18 C19 H19A 109.5
C18 C19 H19B 109.5
H19A C19 H19B 109.5
C18 C19 H19C 109.5
H19A C19 H19C 109.5
H19B C19 H19C 109.5
C15 C14 C13 121.1(3)
C15 C14 H14A 119.5
C13 C14 H14A 119.5
C5 C6 C7 119.9(3)
C5 C6 H6A 120.0
C7 C6 H6A 120.0
C19 C18 C17 111.1(2)
C19 C18 H18A 109.4
C17 C18 H18A 109.4
C19 C18 H18B 109.4
C17 C18 H18B 109.4
H18A C18 H18B 108.0
C12 C13 C14 121.9(3)
C12 C13 H13A 119.0
C14 C13 H13A 119.0
C6 C5 C4 120.3(3)
C6 C5 H5A 119.9
C4 C5 H5A 119.9

loop_
_geom_bond_atom_site_label_1
_geom_bond_atom_site_label_2
_geom_bond_distance
Fe1 N1 2.023(2)
Fe1 N2 2.112(2)
Fe1 Cl2 2.2306(9)
Fe1 Cl1 2.3006(9)
N1 C10 1.331(3)
N1 C16 1.393(3)
N2 C1 1.336(3)
N2 C9 1.389(3)
C17 C1 1.504(4)
C17 C18 1.521(4)
C17 H17A 0.9900
C17 H17B 0.9900
C11 N3 1.375(3)
C11 C12 1.388(4)
C11 C16 1.398(4)
C9 C4 1.416(3)
C9 C8 1.434(3)
N3 C10 1.357(3)
N3 H3A 0.80(3)
C4 C3 1.409(4)
C4 C5 1.417(4)
C8 C7 1.391(3)
C8 C10 1.458(3)
C12 C13 1.374(4)
C12 H12A 0.9500
C1 C2 1.403(4)
C7 C6 1.395(4)
C7 H7A 0.9500
C16 C15 1.385(4)
C2 C3 1.350(4)
C2 H2A 0.9500
C15 C14 1.386(4)
C15 H15A 0.9500
C3 H3B 0.9500
C19 C18 1.520(4)
C19 H19A 0.9800
C19 H19B 0.9800
C19 H19C 0.9800
C14 C13 1.397(4)
C14 H14A 0.9500
C6 C5 1.355(4)
C6 H6A 0.9500
C18 H18A 0.9900
C18 H18B 0.9900
C13 H13A 0.9500
C5 H5A 0.9500

loop_
_geom_torsion_atom_site_label_1
_geom_torsion_atom_site_label_2
_geom_torsion_atom_site_label_3
_geom_torsion_atom_site_label_4
_geom_torsion
N2 Fe1 N1 C10 6.8(2)
Cl2 Fe1 N1 C10 123.70(19)
Cl1 Fe1 N1 C10 -104.2(2)
N2 Fe1 N1 C16 163.7(2)
Cl2 Fe1 N1 C16 -79.3(2)
Cl1 Fe1 N1 C16 52.8(2)
N1 Fe1 N2 C1 -177.33(17)
Cl2 Fe1 N2 C1 66.24(17)
Cl1 Fe1 N2 C1 -75.25(17)
N1 Fe1 N2 C9 8.94(19)
Cl2 Fe1 N2 C9 -107.49(18)
Cl1 Fe1 N2 C9 111.01(18)
C1 N2 C9 C4 -3.6(3)
Fe1 N2 C9 C4 169.91(17)
C1 N2 C9 C8 174.9(2)
Fe1 N2 C9 C8 -11.6(3)
C12 C11 N3 C10 178.9(3)
C16 C11 N3 C10 -0.9(3)
N2 C9 C4 C3 3.5(4)
C8 C9 C4 C3 -175.1(2)
N2 C9 C4 C5 -178.5(2)
C8 C9 C4 C5 3.0(4)
N2 C9 C8 C7 178.3(2)
C4 C9 C8 C7 -3.2(3)
N2 C9 C8 C10 -2.3(4)
C4 C9 C8 C10 176.2(2)
N3 C11 C12 C13 -179.2(3)
C16 C11 C12 C13 0.6(4)
C9 N2 C1 C2 0.9(4)
Fe1 N2 C1 C2 -173.3(2)
C9 N2 C1 C17 -179.5(2)
Fe1 N2 C1 C17 6.3(3)
C18 C17 C1 N2 -114.6(3)
C18 C17 C1 C2 65.1(3)
C9 C8 C7 C6 1.3(4)
C10 C8 C7 C6 -178.1(2)
C10 N1 C16 C15 -179.8(3)
Fe1 N1 C16 C15 19.8(4)
C10 N1 C16 C11 0.2(3)
Fe1 N1 C16 C11 -160.22(17)
N3 C11 C16 C15 -179.5(2)
C12 C11 C16 C15 0.6(4)
N3 C11 C16 N1 0.5(3)
C12 C11 C16 N1 -179.4(2)
N2 C1 C2 C3 1.9(4)
C17 C1 C2 C3 -177.7(3)
N1 C16 C15 C14 178.7(3)
C11 C16 C15 C14 -1.3(4)
C16 N1 C10 N3 -0.8(3)
Fe1 N1 C10 N3 159.66(16)
C16 N1 C10 C8 178.1(2)
Fe1 N1 C10 C8 -21.5(3)
C11 N3 C10 N1 1.1(3)
C11 N3 C10 C8 -177.8(2)
C7 C8 C10 N1 -159.8(2)
C9 C8 C10 N1 20.8(4)
C7 C8 C10 N3 19.0(3)
C9 C8 C10 N3 -160.4(2)
C1 C2 C3 C4 -2.0(4)
C9 C4 C3 C2 -0.6(4)
C5 C4 C3 C2 -178.7(3)
C16 C15 C14 C13 0.8(4)
C8 C7 C6 C5 1.0(4)
C1 C17 C18 C19 175.6(3)
C11 C12 C13 C14 -1.1(4)
C15 C14 C13 C12 0.4(4)
C7 C6 C5 C4 -1.2(4)
C3 C4 C5 C6 177.2(3)
C9 C4 C5 C6 -0.8(4)
